data_1503867
loop_
_publ_author_name
'Tomizawa, Masaki'
'Shibuya, Masatoshi'
'Iwabuchi, Yoshiharu'

_publ_section_title
;
 Highly enantioselective organocatalytic oxidative kinetic resolution of
 secondary alcohols using chirally modified AZADOs.
;
_journal_issue 8
_journal_name_full 'Organic letters'
_journal_page_first 1829
_journal_page_last 1831
_journal_paper_doi 10.1021/ol900441f
_journal_volume 11
_journal_year 2009
_chemical_absolute_configuration ad
_chemical_formula_moiety 'C24 H23 Br O3 '
_chemical_formula_sum 'C24 H23 Br O3'
_chemical_formula_weight 439.35
_space_group_IT_number 19
_symmetry_cell_setting orthorhombic
_symmetry_Int_Tables_number 19
_symmetry_space_group_name_Hall 'P 2ac 2ab'
_symmetry_space_group_name_H-M 'P 21 21 21'
_atom_sites_solution_hydrogens geom
_atom_sites_solution_primary direct
_atom_sites_solution_secondary difmap
_cell_angle_alpha 90.0000
_cell_angle_beta 90.0000
_cell_angle_gamma 90.0000
_cell_formula_units_Z 4
_cell_length_a 11.524(15)
_cell_length_b 13.100(13)
_cell_length_c 13.534(11)
_cell_measurement_reflns_used 14958
_cell_measurement_temperature 173.1
_cell_measurement_theta_max 27.5
_cell_measurement_theta_min 3.0
_cell_volume 2043(4)
_computing_cell_refinement PROCESS-AUTO
_computing_data_collection PROCESS-AUTO
_computing_data_reduction CrystalStructure
_computing_structure_refinement 'SHELXL-97 (Sheldrick, 1997)'
_computing_structure_solution 'SHELXS-97 (Sheldrick, 1990)'
_diffrn_detector_area_resol_mean 10.00
_diffrn_measured_fraction_theta_full 0.997
_diffrn_measured_fraction_theta_max 0.997
_diffrn_measurement_device_type 'Rigaku RAXIS-RAPID'
_diffrn_measurement_method \w
_diffrn_radiation_type 'Mo K\a'
_diffrn_radiation_wavelength 0.71075
_diffrn_reflns_av_R_equivalents 0.044
_diffrn_reflns_limit_h_max 14
_diffrn_reflns_limit_h_min -14
_diffrn_reflns_limit_k_max 16
_diffrn_reflns_limit_k_min -15
_diffrn_reflns_limit_l_max 17
_diffrn_reflns_limit_l_min -16
_diffrn_reflns_number 19377
_diffrn_reflns_theta_full 27.48
_diffrn_reflns_theta_max 27.48
_exptl_absorpt_coefficient_mu 2.040
_exptl_absorpt_correction_type none
_exptl_crystal_colour colorless
_exptl_crystal_density_diffrn 1.428
_exptl_crystal_density_method 'not measured'
_exptl_crystal_description prism
_exptl_crystal_F_000 904.00
_exptl_crystal_size_max 0.30
_exptl_crystal_size_mid 0.30
_exptl_crystal_size_min 0.30
_refine_diff_density_max 0.933
_refine_diff_density_min -0.410
_refine_diff_density_rms 0.169
_refine_ls_abs_structure_details 'Flack H D (1983), Acta Cryst. A39, 876-881'
_refine_ls_abs_structure_Flack -0.007(10)
_refine_ls_extinction_method none
_refine_ls_goodness_of_fit_ref 0.951
_refine_ls_hydrogen_treatment constr
_refine_ls_matrix_type full
_refine_ls_number_parameters 253
_refine_ls_number_reflns 4651
_refine_ls_number_restraints 0
_refine_ls_restrained_S_all 0.951
_refine_ls_R_factor_all 0.0507
_refine_ls_R_factor_gt 0.0363
_refine_ls_shift/su_max 0.000
_refine_ls_shift/su_mean 0.000
_refine_ls_structure_factor_coef Fsqd
_refine_ls_weighting_details 'calc w=1/[\s^2^(Fo^2^)+(0.0513P)^2^+0.0000P] where P=(Fo^2^+2Fc^2^)/3'
_refine_ls_weighting_scheme calc
_refine_ls_wR_factor_gt 0.0871
_refine_ls_wR_factor_ref 0.0957
_reflns_number_gt 3392
_reflns_number_total 4651
_reflns_threshold_expression >2sigma(I)
_cod_data_source_file ol900441f_si_003.cif
_cod_data_source_block '_shibuya'
_cod_depositor_comments
;
The following automatic conversions were performed:
'_atom_site_symetry_multiplicity' tag replaced with
'_atom_site_symmetry_multiplicity'.

Automatic conversion script
Id: cif_correct_tags 1440 2010-10-19 06:21:57Z saulius 
;
_cod_original_formula_sum 'C24 H23 Br O3 '
_cod_database_code 1503867

loop_
_symmetry_equiv_pos_site_id
_symmetry_equiv_pos_as_xyz
1 +X,+Y,+Z
2 1/2+X,1/2-Y,-Z
3 -X,1/2+Y,1/2-Z
4 1/2-X,-Y,1/2+Z

loop_
_atom_site_label
_atom_site_type_symbol
_atom_site_fract_x
_atom_site_fract_y
_atom_site_fract_z
_atom_site_U_iso_or_equiv
_atom_site_adp_type
_atom_site_occupancy
_atom_site_symmetry_multiplicity
_atom_site_calc_flag
_atom_site_refinement_flags
Br1 Br 0.42868(3) 0.00135(2) 0.24621(2) 0.04949(12) Uani 1 1 d .
O2 O 0.52803(19) -0.43198(15) -0.01703(15) 0.0362(5) Uani 1 1 d .
C3 C 0.6114(3) -0.3709(2) 0.0186(2) 0.0282(7) Uani 1 1 d .
C4 C 0.4841(3) -0.1167(2) 0.18023(19) 0.0331(7) Uani 1 1 d .
C5 C 0.5631(3) -0.2837(2) 0.07668(19) 0.0263(6) Uani 1 1 d .
O6 O 0.7132(2) -0.38518(17) 0.00474(16) 0.0430(6) Uani 1 1 d .
C7 C 0.4732(3) -0.5273(2) -0.1600(2) 0.0308(7) Uani 1 1 d .
H1 H 0.3963 -0.5391 -0.1278 0.037 Uiso 1 1 calc R
C8 C 0.5002(3) -0.6191(2) -0.2295(2) 0.0320(7) Uani 1 1 d .
H2 H 0.5163 -0.6805 -0.1879 0.038 Uiso 1 1 calc R
C9 C 0.3972(3) -0.6428(2) -0.2972(2) 0.0355(7) Uani 1 1 d .
H3 H 0.4117 -0.7081 -0.3320 0.043 Uiso 1 1 calc R
H4 H 0.3264 -0.6511 -0.2566 0.043 Uiso 1 1 calc R
C10 C 0.6059(3) -0.5974(2) -0.2925(2) 0.0372(8) Uani 1 1 d .
H5 H 0.6737 -0.5847 -0.2493 0.045 Uiso 1 1 calc R
H6 H 0.6233 -0.6575 -0.3342 0.045 Uiso 1 1 calc R
C11 C 0.4685(3) -0.4271(2) -0.2163(2) 0.0350(7) Uani 1 1 d .
O12 O 0.3959(2) -0.36226(16) -0.19687(17) 0.0459(6) Uani 1 1 d .
C13 C 0.6016(3) -0.1304(2) 0.1693(2) 0.0379(8) Uani 1 1 d .
H7 H 0.6546 -0.0829 0.1971 0.046 Uiso 1 1 calc R
C14 C 0.5853(3) -0.5052(2) -0.3577(2) 0.0404(7) Uani 1 1 d .
H8 H 0.6566 -0.4924 -0.3979 0.048 Uiso 1 1 calc R
C15 C 0.4462(3) -0.2698(2) 0.0894(2) 0.0328(7) Uani 1 1 d .
H9 H 0.3929 -0.3176 0.0625 0.039 Uiso 1 1 calc R
C16 C 0.4053(3) -0.1850(2) 0.1421(2) 0.0351(7) Uani 1 1 d .
H10 H 0.3244 -0.1749 0.1513 0.042 Uiso 1 1 calc R
C17 C 0.6904(3) -0.6558(3) -0.0070(2) 0.0435(8) Uani 1 1 d .
H11 H 0.7546 -0.6276 -0.0416 0.052 Uiso 1 1 calc R
C18 C 0.6421(3) -0.2146(2) 0.1169(2) 0.0340(8) Uani 1 1 d .
H12 H 0.7232 -0.2249 0.1087 0.041 Uiso 1 1 calc R
C19 C 0.5667(3) -0.5173(2) -0.07865(19) 0.0319(7) Uani 1 1 d .
H13 H 0.6426 -0.4994 -0.1099 0.038 Uiso 1 1 calc R
C20 C 0.4904(3) -0.6524(2) 0.0369(2) 0.0409(8) Uani 1 1 d .
H14 H 0.4162 -0.6209 0.0335 0.049 Uiso 1 1 calc R
C21 C 0.5606(3) -0.4106(2) -0.2940(2) 0.0411(8) Uani 1 1 d .
H15 H 0.6334 -0.3895 -0.2609 0.049 Uiso 1 1 calc R
H16 H 0.5360 -0.3540 -0.3377 0.049 Uiso 1 1 calc R
C22 C 0.5823(3) -0.6107(2) -0.0153(2) 0.0333(7) Uani 1 1 d .
C23 C 0.3775(3) -0.5593(2) -0.3726(2) 0.0399(8) Uani 1 1 d .
C24 C 0.2760(3) -0.5161(3) -0.3872(3) 0.0605(10) Uani 1 1 d .
H17 H 0.2684 -0.4625 -0.4340 0.073 Uiso 1 1 calc R
H18 H 0.2102 -0.5385 -0.3508 0.073 Uiso 1 1 calc R
C25 C 0.6127(4) -0.7829(3) 0.1014(3) 0.0512(10) Uani 1 1 d .
H19 H 0.6230 -0.8420 0.1412 0.061 Uiso 1 1 calc R
C27 C 0.5049(3) -0.7388(2) 0.0939(3) 0.0455(10) Uani 1 1 d .
H20 H 0.4406 -0.7677 0.1278 0.055 Uiso 1 1 calc R
C28 C 0.4845(3) -0.5277(2) -0.4274(2) 0.0469(9) Uani 1 1 d .
H21 H 0.4674 -0.4660 -0.4670 0.056 Uiso 1 1 calc R
H22 H 0.5073 -0.5829 -0.4735 0.056 Uiso 1 1 calc R
C29 C 0.7062(4) -0.7419(3) 0.0516(3) 0.0569(11) Uani 1 1 d .
H23 H 0.7808 -0.7722 0.0573 0.068 Uiso 1 1 calc R

loop_
_atom_site_aniso_label
_atom_site_aniso_U_11
_atom_site_aniso_U_22
_atom_site_aniso_U_33
_atom_site_aniso_U_23
_atom_site_aniso_U_13
_atom_site_aniso_U_12
Br1 0.0698(3) 0.03862(17) 0.04002(17) -0.01000(18) 0.00004(15) 0.01669(18)
O2 0.0327(13) 0.0327(11) 0.0433(11) -0.0162(9) 0.0028(10) -0.0020(10)
C3 0.0330(19) 0.0263(14) 0.0255(14) 0.0023(12) -0.0046(13) -0.0010(13)
C4 0.047(2) 0.0283(15) 0.0244(14) 0.0007(12) 0.0005(13) 0.0068(14)
C5 0.0325(18) 0.0224(14) 0.0240(13) 0.0004(11) -0.0032(12) -0.0014(13)
O6 0.0312(14) 0.0417(13) 0.0562(14) -0.0185(11) -0.0037(11) 0.0014(11)
C7 0.0276(17) 0.0273(15) 0.0374(15) -0.0047(12) 0.0014(12) -0.0029(12)
C8 0.0394(19) 0.0214(13) 0.0351(17) -0.0031(12) -0.0025(13) 0.0012(13)
C9 0.041(2) 0.0283(15) 0.0370(15) -0.0072(13) -0.0026(14) -0.0050(14)
C10 0.040(2) 0.0271(15) 0.0450(17) -0.0100(13) 0.0014(15) 0.0058(14)
C11 0.038(2) 0.0251(14) 0.0413(16) -0.0086(13) 0.0001(14) 0.0028(14)
O12 0.0460(16) 0.0306(11) 0.0611(14) -0.0084(10) 0.0063(12) 0.0098(11)
C13 0.047(2) 0.0298(16) 0.0369(16) -0.0092(13) -0.0082(14) 0.0003(15)
C14 0.050(2) 0.0285(14) 0.0426(15) -0.0036(15) 0.0161(14) 0.0028(18)
C15 0.031(2) 0.0342(16) 0.0330(14) -0.0005(13) 0.0010(15) -0.0041(15)
C16 0.035(2) 0.0359(17) 0.0342(15) -0.0004(13) 0.0043(13) 0.0049(15)
C17 0.037(2) 0.050(2) 0.0440(18) -0.0084(16) -0.0012(15) 0.0080(17)
C18 0.032(2) 0.0314(16) 0.0387(17) -0.0040(14) -0.0089(14) 0.0018(14)
C19 0.0314(17) 0.0302(16) 0.0341(14) -0.0125(13) 0.0011(12) 0.0011(15)
C20 0.042(2) 0.0390(18) 0.0415(17) -0.0083(14) -0.0027(16) 0.0044(16)
C21 0.046(2) 0.0233(15) 0.0538(18) -0.0007(13) 0.0106(17) -0.0023(15)
C22 0.037(2) 0.0321(15) 0.0305(14) -0.0137(13) -0.0008(14) -0.0004(15)
C23 0.052(2) 0.0325(17) 0.0350(16) -0.0098(14) -0.0064(15) 0.0032(16)
C24 0.061(3) 0.059(3) 0.062(2) -0.012(2) -0.0149(19) 0.010(2)
C25 0.068(3) 0.044(2) 0.0422(19) -0.0041(17) -0.009(2) 0.007(2)
C27 0.052(3) 0.044(2) 0.0406(19) -0.0039(15) -0.0027(18) -0.003(2)
C28 0.071(3) 0.0347(18) 0.0350(16) -0.0003(13) 0.0060(16) 0.0106(18)
C29 0.055(3) 0.059(2) 0.057(2) -0.0057(19) -0.011(2) 0.023(2)

loop_
_geom_angle_atom_site_label_1
_geom_angle_atom_site_label_2
_geom_angle_atom_site_label_3
_geom_angle
C3 O2 C19 116.3(2)
O6 C3 O2 123.4(3)
O6 C3 C5 124.4(3)
O2 C3 C5 112.2(3)
C16 C4 C13 121.7(3)
C16 C4 Br1 119.0(3)
C13 C4 Br1 119.3(2)
C15 C5 C18 120.4(3)
C15 C5 C3 122.3(3)
C18 C5 C3 117.3(3)
C11 C7 C19 108.0(2)
C11 C7 C8 111.8(2)
C19 C7 C8 110.9(2)
C11 C7 H1 108.7
C19 C7 H1 108.7
C8 C7 H1 108.7
C10 C8 C9 109.0(3)
C10 C8 C7 110.8(2)
C9 C8 C7 111.3(3)
C10 C8 H2 108.6
C9 C8 H2 108.6
C7 C8 H2 108.6
C23 C9 C8 111.9(3)
C23 C9 H3 109.2
C8 C9 H3 109.2
C23 C9 H4 109.2
C8 C9 H4 109.2
H3 C9 H4 107.9
C14 C10 C8 110.6(3)
C14 C10 H5 109.5
C8 C10 H5 109.5
C14 C10 H6 109.5
C8 C10 H6 109.5
H5 C10 H6 108.1
O12 C11 C21 122.1(3)
O12 C11 C7 121.2(3)
C21 C11 C7 116.6(3)
C4 C13 C18 119.3(3)
C4 C13 H7 120.3
C18 C13 H7 120.3
C10 C14 C28 109.0(3)
C10 C14 C21 110.2(2)
C28 C14 C21 111.3(3)
C10 C14 H8 108.8
C28 C14 H8 108.8
C21 C14 H8 108.8
C5 C15 C16 120.0(3)
C5 C15 H9 120.0
C16 C15 H9 120.0
C4 C16 C15 119.0(3)
C4 C16 H10 120.5
C15 C16 H10 120.5
C22 C17 C29 120.7(4)
C22 C17 H11 119.7
C29 C17 H11 119.7
C13 C18 C5 119.6(3)
C13 C18 H12 120.2
C5 C18 H12 120.2
O2 C19 C22 109.5(2)
O2 C19 C7 105.0(2)
C22 C19 C7 114.8(2)
O2 C19 H13 109.1
C22 C19 H13 109.1
C7 C19 H13 109.1
C27 C20 C22 121.1(3)
C27 C20 H14 119.5
C22 C20 H14 119.5
C11 C21 C14 113.9(2)
C11 C21 H15 108.8
C14 C21 H15 108.8
C11 C21 H16 108.8
C14 C21 H16 108.8
H15 C21 H16 107.7
C17 C22 C20 118.6(3)
C17 C22 C19 120.1(3)
C20 C22 C19 121.3(3)
C24 C23 C28 122.7(3)
C24 C23 C9 123.1(4)
C28 C23 C9 114.2(3)
C23 C24 H17 120.0
C23 C24 H18 120.0
H17 C24 H18 120.0
C29 C25 C27 120.4(4)
C29 C25 H19 119.8
C27 C25 H19 119.8
C25 C27 C20 119.7(4)
C25 C27 H20 120.2
C20 C27 H20 120.2
C23 C28 C14 112.0(3)
C23 C28 H21 109.2
C14 C28 H21 109.2
C23 C28 H22 109.2
C14 C28 H22 109.2
H21 C28 H22 107.9
C25 C29 C17 119.5(4)
C25 C29 H23 120.3
C17 C29 H23 120.3

loop_
_geom_bond_atom_site_label_1
_geom_bond_atom_site_label_2
_geom_bond_distance
Br1 C4 1.897(3)
O2 C3 1.341(4)
O2 C19 1.464(3)
C3 O6 1.202(4)
C3 C5 1.494(4)
C4 C16 1.375(4)
C4 C13 1.374(5)
C5 C15 1.371(5)
C5 C18 1.395(4)
C7 C11 1.518(4)
C7 C19 1.546(4)
C7 C8 1.558(4)
C7 H1 1.0000
C8 C10 1.514(5)
C8 C9 1.531(4)
C8 H2 1.0000
C9 C23 1.514(4)
C9 H3 0.9900
C9 H4 0.9900
C10 C14 1.514(4)
C10 H5 0.9900
C10 H6 0.9900
C11 O12 1.221(4)
C11 C21 1.510(4)
C13 C18 1.392(4)
C13 H7 0.9500
C14 C28 1.524(5)
C14 C21 1.536(4)
C14 H8 1.0000
C15 C16 1.402(4)
C15 H9 0.9500
C16 H10 0.9500
C17 C22 1.383(5)
C17 C29 1.391(5)
C17 H11 0.9500
C18 H12 0.9500
C19 C22 1.505(4)
C19 H13 1.0000
C20 C27 1.380(5)
C20 C22 1.385(5)
C20 H14 0.9500
C21 H15 0.9900
C21 H16 0.9900
C23 C24 1.314(5)
C23 C28 1.497(5)
C24 H17 0.9500
C24 H18 0.9500
C25 C29 1.380(5)
C25 C27 1.375(5)
C25 H19 0.9500
C27 H20 0.9500
C28 H21 0.9900
C28 H22 0.9900
C29 H23 0.9500
